data_2103402
loop_
_publ_author_name
'Marsh, Richard E.'

_publ_section_title
;
 The space groups of point group <i>C</i>~3~: some corrections, some
 comments
;
_journal_issue 5
_journal_name_full 'Acta Crystallographica Section B'
_journal_page_first 893
_journal_page_last 899
_journal_paper_doi 10.1107/S0108768102011758
_journal_volume 58
_journal_year 2002
_chemical_formula_moiety '3(C6 H24 N6 Co), Fe Cl6, 6Cl, H2 O'
_chemical_formula_sum 'C18 H74 Cl12 Co3 Fe N18 O'
_symmetry_cell_setting trigonal
_symmetry_space_group_name_H-M 'R 3 2'
_cell_angle_alpha 90.0
_cell_angle_beta 90.0
_cell_angle_gamma 120.0
_cell_formula_units_Z 3
_cell_length_a 15.346
_cell_length_b 15.346
_cell_length_c 20.88
_cell_volume 4258.450
_cod_data_source_file bk0117.cif
_cod_data_source_block PIMXIS
_cod_depositor_comments
;
 Adding the _cell_formula_units_Z and _chemical_formula_moiety data items
 after consulting the original publication.

 Antanas Vaitkus,
 2017-08-03
;
_cod_original_sg_symbol_H-M 'R 32'
_cod_original_formula_sum 'C18 H74 N18 O Cl12 Co3 Fe'
_cod_database_code 2103402

loop_
_atom_site_label
_atom_site_type_symbol
_atom_site_fract_x
_atom_site_fract_y
_atom_site_fract_z
Fe Fe 0.0 0.0 0.0
Cl1 Cl -0.0787 -0.1478 -0.0650
Co Co -0.4764 0.0 -0.5
N1 N -0.3728 -0.1668 -0.2568
N2 N -0.2333 -0.1834 -0.1896
N3 N -0.2347 -0.0015 -0.1842
C1 C -0.3156 -0.2045 -0.2932
C2 C -0.2348 -0.1988 -0.2601
C3 C -0.2797 0.0616 -0.1628
Cl3 Cl -0.7542 0.0 -0.47
Cl4 Cl -0.3902 0.0 0.0
O1 O 0.0 0.0 -0.7779
